data_7234123
loop_
_publ_author_name
'Hui Li'
'Wei Yuan'
'Xingdong Wang'
'Hongmei Zhan'
'Zhiyuan Xie'
'Yanxiang Cheng'

_publ_section_title
;
 Enhancement of luminescence performance from the alteration of stacking
 patterns of Pt(ii) dendrimers
;
_journal_name_full 'Journal of Materials Chemistry C'
_journal_page_first 2744
_journal_page_last 2750
_journal_paper_doi 10.1039/C4TC02694B
_journal_volume 3
_journal_year 2015
_chemical_formula_sum 'C26 H21 N O2 Pt'
_chemical_formula_weight 574.53
_space_group_IT_number 14
_space_group_name_Hall '-P 2yn'
_space_group_name_H-M_alt 'P 1 21/n 1'
_symmetry_cell_setting monoclinic
_symmetry_space_group_name_H-M 'P 1 21/n 1'
_atom_sites_solution_hydrogens geom
_atom_sites_solution_primary direct
_atom_sites_solution_secondary difmap
_cell_angle_alpha 90.00
_cell_angle_beta 101.6610(10)
_cell_angle_gamma 90.00
_cell_formula_units_Z 4
_cell_length_a 14.3538(10)
_cell_length_b 7.6478(5)
_cell_length_c 18.9808(13)
_cell_measurement_reflns_used 3619
_cell_measurement_temperature 185(2)
_cell_measurement_theta_max 25.95
_cell_measurement_theta_min 2.19
_cell_volume 2040.6(2)
_computing_cell_refinement 'Bruker SMART'
_computing_data_collection 'Bruker SMART'
_computing_data_reduction 'Bruker SAINT'
_computing_molecular_graphics 'Bruker SHELXTL'
_computing_publication_material 'Bruker SHELXTL'
_computing_structure_refinement 'SHELXL-97 (Sheldrick, 1997)'
_computing_structure_solution 'SHELXS-97 (Sheldrick, 1990)'
_diffrn_ambient_temperature 185(2)
_diffrn_measured_fraction_theta_full 0.999
_diffrn_measured_fraction_theta_max 0.999
_diffrn_measurement_device_type 'Bruker APEX CCD area detector'
_diffrn_measurement_method 'phi and omega scans'
_diffrn_radiation_monochromator graphite
_diffrn_radiation_source 'fine-focus sealed tube'
_diffrn_radiation_type MoK\a
_diffrn_radiation_wavelength 0.71073
_diffrn_reflns_av_R_equivalents 0.0354
_diffrn_reflns_av_sigmaI/netI 0.0418
_diffrn_reflns_limit_h_max 17
_diffrn_reflns_limit_h_min -17
_diffrn_reflns_limit_k_max 9
_diffrn_reflns_limit_k_min -5
_diffrn_reflns_limit_l_max 22
_diffrn_reflns_limit_l_min -23
_diffrn_reflns_number 11714
_diffrn_reflns_theta_full 26.04
_diffrn_reflns_theta_max 26.04
_diffrn_reflns_theta_min 1.63
_exptl_absorpt_coefficient_mu 6.899
_exptl_absorpt_correction_T_max 0.5756
_exptl_absorpt_correction_T_min 0.1902
_exptl_absorpt_correction_type multi-scan
_exptl_absorpt_process_details SADABS
_exptl_crystal_colour orange
_exptl_crystal_density_diffrn 1.870
_exptl_crystal_density_method 'not measured'
_exptl_crystal_description needle
_exptl_crystal_F_000 1112
_exptl_crystal_size_max 0.36
_exptl_crystal_size_mid 0.25
_exptl_crystal_size_min 0.09
_refine_diff_density_max 0.982
_refine_diff_density_min -0.476
_refine_diff_density_rms 0.130
_refine_ls_extinction_method none
_refine_ls_goodness_of_fit_ref 1.013
_refine_ls_hydrogen_treatment mixed
_refine_ls_matrix_type full
_refine_ls_number_parameters 335
_refine_ls_number_reflns 4029
_refine_ls_number_restraints 0
_refine_ls_restrained_S_all 1.013
_refine_ls_R_factor_all 0.0433
_refine_ls_R_factor_gt 0.0280
_refine_ls_shift/su_max 0.000
_refine_ls_shift/su_mean 0.000
_refine_ls_structure_factor_coef Fsqd
_refine_ls_weighting_details 'calc w=1/[\s^2^(Fo^2^)+(0.0274P)^2^+0.0000P] where P=(Fo^2^+2Fc^2^)/3'
_refine_ls_weighting_scheme calc
_refine_ls_wR_factor_gt 0.0547
_refine_ls_wR_factor_ref 0.0591
_reflns_number_gt 3229
_reflns_number_total 4029
_reflns_threshold_expression >2sigma(I)
_cod_data_source_file J-Mater-Chem-C-2015-3-2744.cif
_cod_data_source_block u165
_cod_depositor_comments
;
The following automatic conversions were performed:

data item '_exptl_absorpt_correction_type' value 'Multi-scan' was
changed to 'multi-scan' in accordance with the built-in table derived
from the CIF Core dictionary named 'cif_core.dic' version 2.4.5 last
updated on 2014-11-21.

data item '_symmetry_cell_setting' value 'Monoclinic' was changed to
'monoclinic' in accordance with the built-in table derived from the
CIF Core dictionary named 'cif_core.dic' version 2.4.5 last updated
on 2014-11-21.

Automatic conversion script
Id: cif_fix_values 6909 2019-04-08 15:41:33Z antanas 
;
_cod_original_sg_symbol_H-M P2(1)/n
_cod_database_code 7234123

loop_
_symmetry_equiv_pos_as_xyz
'x, y, z'
'-x+1/2, y+1/2, -z+1/2'
'-x, -y, -z'
'x-1/2, -y-1/2, z-1/2'

loop_
_atom_site_label
_atom_site_type_symbol
_atom_site_fract_x
_atom_site_fract_y
_atom_site_fract_z
_atom_site_U_iso_or_equiv
_atom_site_adp_type
_atom_site_occupancy
_atom_site_symmetry_multiplicity
_atom_site_calc_flag
_atom_site_refinement_flags
_atom_site_disorder_assembly
_atom_site_disorder_group
Pt Pt 0.718707(13) 0.81927(2) -0.006235(9) 0.02555(7) Uani 1 1 d . . .
N N 0.6494(3) 0.8919(5) 0.07382(19) 0.0236(8) Uani 1 1 d . . .
O1 O 0.7801(2) 0.5786(4) 0.03374(16) 0.0301(8) Uani 1 1 d . . .
O2 O 0.7808(2) 0.7916(4) -0.09116(17) 0.0353(9) Uani 1 1 d . . .
C1 C 0.6674(3) 1.0444(6) -0.0457(2) 0.0271(11) Uani 1 1 d . . .
C2 C 0.6795(4) 1.1234(7) -0.1099(3) 0.0323(12) Uani 1 1 d . . .
C3 C 0.6418(4) 1.2860(7) -0.1298(3) 0.0358(13) Uani 1 1 d . . .
C4 C 0.5927(4) 1.3772(7) -0.0864(3) 0.0354(13) Uani 1 1 d . . .
C5 C 0.5800(4) 1.3053(7) -0.0222(3) 0.0325(12) Uani 1 1 d . . .
C6 C 0.6188(3) 1.1402(6) -0.0018(2) 0.0241(11) Uani 1 1 d . . .
C7 C 0.6112(3) 1.0538(6) 0.0649(2) 0.0252(10) Uani 1 1 d . . .
C8 C 0.5686(3) 1.1326(6) 0.1180(2) 0.0252(11) Uani 1 1 d . . .
C9 C 0.5663(3) 1.0530(6) 0.1815(2) 0.0238(10) Uani 1 1 d . . .
C10 C 0.6026(3) 0.8802(6) 0.1918(2) 0.0257(11) Uani 1 1 d . . .
C11 C 0.5971(4) 0.7790(7) 0.2532(3) 0.0328(13) Uani 1 1 d . . .
C12 C 0.6292(4) 0.6109(7) 0.2608(3) 0.0344(13) Uani 1 1 d . . .
C13 C 0.6652(4) 0.5344(7) 0.2050(3) 0.0334(12) Uani 1 1 d . . .
C14 C 0.6698(3) 0.6237(6) 0.1441(3) 0.0279(11) Uani 1 1 d . . .
H14A H 0.6926 0.5666 0.1064 0.034 Uiso 1 1 calc R . .
C15 C 0.6413(3) 0.8001(6) 0.1360(2) 0.0241(10) Uani 1 1 d . . .
C16 C 0.5251(3) 1.1501(5) 0.2367(2) 0.0234(10) Uani 1 1 d . . .
C17 C 0.4364(4) 1.2306(7) 0.2164(3) 0.0299(12) Uani 1 1 d . . .
C18 C 0.3972(4) 1.3251(7) 0.2663(3) 0.0330(12) Uani 1 1 d . . .
C19 C 0.4466(4) 1.3393(7) 0.3365(3) 0.0349(13) Uani 1 1 d . . .
C20 C 0.5341(4) 1.2621(7) 0.3566(3) 0.0329(12) Uani 1 1 d . . .
H20A H 0.5684 1.2745 0.4047 0.039 Uiso 1 1 calc R . .
C21 C 0.5731(4) 1.1665(6) 0.3079(2) 0.0271(11) Uani 1 1 d . . .
C22 C 0.8666(4) 0.3132(7) 0.0417(3) 0.0366(12) Uani 1 1 d . . .
H22A H 0.8412 0.3033 0.0858 0.055 Uiso 1 1 calc R . .
H22B H 0.9363 0.3121 0.0541 0.055 Uiso 1 1 calc R . .
H22C H 0.8441 0.2145 0.0099 0.055 Uiso 1 1 calc R . .
C23 C 0.8333(3) 0.4812(6) 0.0042(2) 0.0290(11) Uani 1 1 d . . .
C24 C 0.8611(4) 0.5205(7) -0.0604(3) 0.0356(13) Uani 1 1 d . . .
C25 C 0.8341(4) 0.6649(7) -0.1032(3) 0.0330(12) Uani 1 1 d . . .
C26 C 0.8692(5) 0.6845(10) -0.1721(3) 0.0412(14) Uani 1 1 d . . .
H2 H 0.708(3) 1.061(6) -0.137(2) 0.031(14) Uiso 1 1 d . . .
H3 H 0.651(4) 1.327(6) -0.175(3) 0.041(15) Uiso 1 1 d . . .
H4 H 0.568(3) 1.479(6) -0.096(2) 0.016(12) Uiso 1 1 d . . .
H5 H 0.545(3) 1.363(5) 0.007(2) 0.021(12) Uiso 1 1 d . . .
H8 H 0.549(3) 1.239(6) 0.107(2) 0.021(12) Uiso 1 1 d . . .
H11 H 0.575(4) 0.827(6) 0.288(3) 0.039(16) Uiso 1 1 d . . .
H12 H 0.626(3) 0.556(7) 0.299(2) 0.037(15) Uiso 1 1 d . . .
H13 H 0.687(3) 0.425(6) 0.208(2) 0.031(14) Uiso 1 1 d . . .
H17 H 0.403(4) 1.217(6) 0.172(3) 0.034(14) Uiso 1 1 d . . .
H18 H 0.337(4) 1.384(6) 0.249(2) 0.034(14) Uiso 1 1 d . . .
H19 H 0.419(3) 1.398(6) 0.366(2) 0.033(14) Uiso 1 1 d . . .
H21 H 0.628(3) 1.114(5) 0.323(2) 0.010(11) Uiso 1 1 d . . .
H24 H 0.895(3) 0.445(7) -0.079(2) 0.036(14) Uiso 1 1 d . . .
H26A H 0.888(4) 0.581(8) -0.189(3) 0.07(2) Uiso 1 1 d . . .
H26B H 0.824(4) 0.715(7) -0.207(3) 0.049(19) Uiso 1 1 d . . .
H26C H 0.913(4) 0.759(8) -0.171(3) 0.046(19) Uiso 1 1 d . . .

loop_
_atom_site_aniso_label
_atom_site_aniso_U_11
_atom_site_aniso_U_22
_atom_site_aniso_U_33
_atom_site_aniso_U_23
_atom_site_aniso_U_13
_atom_site_aniso_U_12
Pt 0.02624(10) 0.02867(11) 0.02229(10) -0.00228(9) 0.00621(7) 0.00197(10)
N 0.022(2) 0.026(2) 0.024(2) 0.0008(17) 0.0058(16) -0.0014(17)
O1 0.0324(19) 0.034(2) 0.0250(16) 0.0006(16) 0.0088(14) 0.0064(16)
O2 0.039(2) 0.040(2) 0.0295(18) 0.0007(16) 0.0136(16) 0.0101(18)
C1 0.027(2) 0.030(3) 0.023(2) -0.002(2) 0.002(2) -0.002(2)
C2 0.043(3) 0.033(3) 0.024(3) -0.003(2) 0.012(2) -0.001(2)
C3 0.046(3) 0.039(4) 0.023(3) 0.005(2) 0.011(2) -0.005(3)
C4 0.039(3) 0.031(3) 0.034(3) 0.008(2) 0.001(2) 0.009(3)
C5 0.029(3) 0.035(3) 0.034(3) 0.000(3) 0.007(2) 0.006(3)
C6 0.020(2) 0.031(3) 0.022(2) 0.001(2) 0.0042(19) -0.005(2)
C7 0.023(2) 0.027(3) 0.024(2) 0.000(2) 0.0013(19) 0.002(2)
C8 0.031(3) 0.022(3) 0.023(2) 0.002(2) 0.005(2) 0.004(2)
C9 0.021(2) 0.028(3) 0.022(2) -0.003(2) 0.0048(19) -0.001(2)
C10 0.022(2) 0.026(3) 0.031(3) 0.000(2) 0.011(2) -0.004(2)
C11 0.038(3) 0.031(3) 0.034(3) 0.001(2) 0.018(2) -0.003(2)
C12 0.044(3) 0.027(3) 0.034(3) 0.012(2) 0.013(3) -0.001(3)
C13 0.031(3) 0.025(3) 0.045(3) 0.006(3) 0.010(2) 0.004(2)
C14 0.029(3) 0.021(3) 0.037(3) -0.004(2) 0.014(2) 0.001(2)
C15 0.024(2) 0.024(3) 0.025(2) 0.002(2) 0.0059(19) -0.001(2)
C16 0.030(3) 0.016(3) 0.027(2) 0.0043(19) 0.012(2) -0.0015(19)
C17 0.032(3) 0.034(3) 0.024(3) 0.003(2) 0.005(2) -0.002(2)
C18 0.037(3) 0.028(3) 0.038(3) 0.011(3) 0.016(2) 0.009(3)
C19 0.049(3) 0.026(3) 0.036(3) 0.004(2) 0.025(3) 0.006(3)
C20 0.045(3) 0.030(3) 0.026(3) 0.003(2) 0.013(2) -0.005(2)
C21 0.029(3) 0.024(3) 0.028(3) 0.004(2) 0.005(2) 0.001(2)
C22 0.040(3) 0.034(3) 0.035(3) -0.002(3) 0.006(2) 0.003(3)
C23 0.024(2) 0.030(3) 0.030(3) -0.009(2) -0.001(2) -0.001(2)
C24 0.038(3) 0.037(3) 0.035(3) -0.011(3) 0.015(2) 0.006(3)
C25 0.032(3) 0.037(3) 0.031(3) -0.009(2) 0.007(2) -0.007(2)
C26 0.043(4) 0.046(4) 0.040(3) -0.004(3) 0.021(3) -0.001(4)

loop_
_atom_type_symbol
_atom_type_description
_atom_type_scat_dispersion_real
_atom_type_scat_dispersion_imag
_atom_type_scat_source
C C 0.0033 0.0016 'International Tables Vol C Tables 4.2.6.8 and 6.1.1.4'
H H 0.0000 0.0000 'International Tables Vol C Tables 4.2.6.8 and 6.1.1.4'
N N 0.0061 0.0033 'International Tables Vol C Tables 4.2.6.8 and 6.1.1.4'
O O 0.0106 0.0060 'International Tables Vol C Tables 4.2.6.8 and 6.1.1.4'
Pt Pt -1.7033 8.3905 'International Tables Vol C Tables 4.2.6.8 and 6.1.1.4'

loop_
_geom_angle_atom_site_label_1
_geom_angle_atom_site_label_2
_geom_angle_atom_site_label_3
_geom_angle
_geom_angle_site_symmetry_1
_geom_angle_site_symmetry_3
C1 Pt O2 88.83(16) . .
C1 Pt N 81.05(17) . .
O2 Pt N 169.77(14) . .
C1 Pt O1 177.03(15) . .
O2 Pt O1 88.60(13) . .
N Pt O1 101.49(13) . .
C7 N C15 117.7(4) . .
C7 N Pt 113.6(3) . .
C15 N Pt 128.6(3) . .
C23 O1 Pt 126.4(3) . .
C25 O2 Pt 126.9(3) . .
C6 C1 C2 117.2(5) . .
C6 C1 Pt 115.3(3) . .
C2 C1 Pt 127.4(4) . .
C3 C2 C1 121.0(5) . .
C4 C3 C2 121.0(5) . .
C3 C4 C5 120.0(5) . .
C4 C5 C6 119.1(5) . .
C1 C6 C5 121.7(4) . .
C1 C6 C7 114.5(4) . .
C5 C6 C7 123.8(4) . .
N C7 C8 121.6(4) . .
N C7 C6 115.3(4) . .
C8 C7 C6 123.1(4) . .
C9 C8 C7 122.2(4) . .
C8 C9 C10 117.8(4) . .
C8 C9 C16 118.8(4) . .
C10 C9 C16 123.4(4) . .
C11 C10 C9 122.9(4) . .
C11 C10 C15 118.1(4) . .
C9 C10 C15 118.9(4) . .
C12 C11 C10 122.0(5) . .
C11 C12 C13 119.0(5) . .
C14 C13 C12 121.6(5) . .
C13 C14 C15 120.8(5) . .
N C15 C14 120.1(4) . .
N C15 C10 121.4(4) . .
C14 C15 C10 118.5(4) . .
C21 C16 C17 118.2(4) . .
C21 C16 C9 122.3(4) . .
C17 C16 C9 119.5(4) . .
C16 C17 C18 120.8(5) . .
C19 C18 C17 119.7(5) . .
C20 C19 C18 119.9(5) . .
C19 C20 C21 120.9(5) . .
C20 C21 C16 120.6(5) . .
O1 C23 C24 124.3(5) . .
O1 C23 C22 116.9(4) . .
C24 C23 C22 118.8(4) . .
C25 C24 C23 126.4(5) . .
O2 C25 C24 127.3(5) . .
O2 C25 C26 113.4(5) . .
C24 C25 C26 119.3(5) . .

loop_
_geom_bond_atom_site_label_1
_geom_bond_atom_site_label_2
_geom_bond_distance
_geom_bond_site_symmetry_2
Pt C1 1.961(5) .
Pt O2 2.005(3) .
Pt N 2.054(4) .
Pt O1 2.114(3) .
N C7 1.350(6) .
N C15 1.398(6) .
O1 C23 1.275(5) .
O2 C25 1.283(6) .
C1 C6 1.398(6) .
C1 C2 1.403(6) .
C2 C3 1.378(7) .
C3 C4 1.377(8) .
C4 C5 1.382(7) .
C5 C6 1.402(7) .
C6 C7 1.451(6) .
C7 C8 1.415(6) .
C8 C9 1.357(6) .
C9 C10 1.419(6) .
C9 C16 1.500(6) .
C10 C11 1.414(7) .
C10 C15 1.430(6) .
C11 C12 1.363(7) .
C12 C13 1.397(7) .
C13 C14 1.356(7) .
C14 C15 1.409(6) .
C16 C21 1.394(6) .
C16 C17 1.395(7) .
C17 C18 1.397(7) .
C18 C19 1.381(7) .
C19 C20 1.370(7) .
C20 C21 1.383(7) .
C22 C23 1.500(7) .
C23 C24 1.397(7) .
C24 C25 1.379(7) .
C25 C26 1.502(7) .

loop_
_geom_torsion_atom_site_label_1
_geom_torsion_atom_site_label_2
_geom_torsion_atom_site_label_3
_geom_torsion_atom_site_label_4
_geom_torsion
_geom_torsion_site_symmetry_1
_geom_torsion_site_symmetry_2
_geom_torsion_site_symmetry_3
_geom_torsion_site_symmetry_4
C1 Pt N C7 -4.9(3) . . . .
O2 Pt N C7 3.3(9) . . . .
O1 Pt N C7 173.5(3) . . . .
C1 Pt N C15 178.4(4) . . . .
O2 Pt N C15 -173.4(7) . . . .
O1 Pt N C15 -3.1(4) . . . .
C1 Pt O1 C23 -30(3) . . . .
O2 Pt O1 C23 0.1(4) . . . .
N Pt O1 C23 -178.2(4) . . . .
C1 Pt O2 C25 178.2(4) . . . .
N Pt O2 C25 170.1(7) . . . .
O1 Pt O2 C25 -0.3(4) . . . .
O2 Pt C1 C6 -174.8(3) . . . .
N Pt C1 C6 3.8(3) . . . .
O1 Pt C1 C6 -145(3) . . . .
O2 Pt C1 C2 0.6(4) . . . .
N Pt C1 C2 179.2(5) . . . .
O1 Pt C1 C2 30(3) . . . .
C6 C1 C2 C3 -2.4(7) . . . .
Pt C1 C2 C3 -177.7(4) . . . .
C1 C2 C3 C4 1.3(8) . . . .
C2 C3 C4 C5 -0.5(8) . . . .
C3 C4 C5 C6 0.8(8) . . . .
C2 C1 C6 C5 2.7(7) . . . .
Pt C1 C6 C5 178.6(4) . . . .
C2 C1 C6 C7 -178.1(4) . . . .
Pt C1 C6 C7 -2.2(5) . . . .
C4 C5 C6 C1 -2.0(7) . . . .
C4 C5 C6 C7 178.9(5) . . . .
C15 N C7 C8 3.1(6) . . . .
Pt N C7 C8 -173.9(3) . . . .
C15 N C7 C6 -177.9(4) . . . .
Pt N C7 C6 5.0(5) . . . .
C1 C6 C7 N -2.0(6) . . . .
C5 C6 C7 N 177.1(4) . . . .
C1 C6 C7 C8 177.0(4) . . . .
C5 C6 C7 C8 -3.9(7) . . . .
N C7 C8 C9 2.2(7) . . . .
C6 C7 C8 C9 -176.8(4) . . . .
C7 C8 C9 C10 -4.3(7) . . . .
C7 C8 C9 C16 176.3(4) . . . .
C8 C9 C10 C11 -174.8(5) . . . .
C16 C9 C10 C11 4.5(7) . . . .
C8 C9 C10 C15 1.3(6) . . . .
C16 C9 C10 C15 -179.4(4) . . . .
C9 C10 C11 C12 177.5(5) . . . .
C15 C10 C11 C12 1.4(7) . . . .
C10 C11 C12 C13 -2.5(8) . . . .
C11 C12 C13 C14 0.7(8) . . . .
C12 C13 C14 C15 2.2(8) . . . .
C7 N C15 C14 172.6(4) . . . .
Pt N C15 C14 -10.8(6) . . . .
C7 N C15 C10 -6.1(6) . . . .
Pt N C15 C10 170.5(3) . . . .
C13 C14 C15 N 178.0(4) . . . .
C13 C14 C15 C10 -3.3(7) . . . .
C11 C10 C15 N -179.8(4) . . . .
C9 C10 C15 N 4.0(6) . . . .
C11 C10 C15 C14 1.5(6) . . . .
C9 C10 C15 C14 -174.8(4) . . . .
C8 C9 C16 C21 -129.2(5) . . . .
C10 C9 C16 C21 51.4(7) . . . .
C8 C9 C16 C17 49.4(6) . . . .
C10 C9 C16 C17 -129.9(5) . . . .
C21 C16 C17 C18 0.1(7) . . . .
C9 C16 C17 C18 -178.6(4) . . . .
C16 C17 C18 C19 0.1(8) . . . .
C17 C18 C19 C20 0.6(8) . . . .
C18 C19 C20 C21 -1.4(8) . . . .
C19 C20 C21 C16 1.6(8) . . . .
C17 C16 C21 C20 -0.9(7) . . . .
C9 C16 C21 C20 177.7(4) . . . .
Pt O1 C23 C24 1.0(7) . . . .
Pt O1 C23 C22 -178.4(3) . . . .
O1 C23 C24 C25 -2.2(8) . . . .
C22 C23 C24 C25 177.2(5) . . . .
Pt O2 C25 C24 -0.6(7) . . . .
Pt O2 C25 C26 -180.0(4) . . . .
C23 C24 C25 O2 2.0(9) . . . .
C23 C24 C25 C26 -178.6(5) . . . .
